data_4085910
loop_
_publ_author_name
'Liu, Tianbiao'
'Liao, Qian'
'O&#x2019;Hagan, Molly'
'Hulley, Elliott B.'
'DuBois, Daniel L.'
'Bullock, R. Morris'

_publ_contact_author
; 
Tianbiao Leo Liu 
Pacific Northwest National Laboratory 
Richland, WA, 99354 
USA 
;
_publ_section_title
;
 Iron Complexes Bearing Diphosphine Ligands with Positioned Pendant Amines
 as Electrocatalysts for the Oxidation of H2
;
_journal_issue 12
_journal_name_full Organometallics
_journal_page_first 2747
_journal_paper_doi 10.1021/om501289f
_journal_volume 34
_journal_year 2015
_chemical_formula_sum 'C26 H31 Cl0.67 F3 Fe0.67 N2 P1.33'
_chemical_formula_weight 530.69
_chemical_name_common tBuFPyCpFeCl
_chemical_name_systematic
; 
 ? 
;
_space_group_IT_number 2
_symmetry_cell_setting triclinic
_symmetry_space_group_name_Hall '-P 1'
_symmetry_space_group_name_H-M 'P -1'
_atom_sites_solution_hydrogens geom
_atom_sites_solution_primary direct
_atom_sites_solution_secondary difmap
_audit_creation_method SHELXL-97
_cell_angle_alpha 90.723(2)
_cell_angle_beta 104.951(2)
_cell_angle_gamma 108.687(2)
_cell_formula_units_Z 6
_cell_length_a 14.6246(7)
_cell_length_b 15.0454(7)
_cell_length_c 18.9262(9)
_cell_measurement_reflns_used 9952
_cell_measurement_temperature 100(2)
_cell_measurement_theta_max 30.56
_cell_measurement_theta_min 2.24
_cell_volume 3790.6(3)
_computing_cell_refinement 'Bruker SAINT'
_computing_data_collection 'Bruker APEX2'
_computing_data_reduction 'Bruker SAINT'
_computing_molecular_graphics 'Bruker SHELXTL'
_computing_publication_material 'Bruker SHELXTL'
_computing_structure_refinement 'SHELXL-97 (Sheldrick, 2008)'
_computing_structure_solution 'SHELXS-97 (Sheldrick, 2008)'
_diffrn_ambient_temperature 100(2)
_diffrn_measured_fraction_theta_full 0.994
_diffrn_measured_fraction_theta_max 0.994
_diffrn_measurement_device_type 'Bruker APEX-II CCD'
_diffrn_measurement_method '\f and \w scans'
_diffrn_radiation_monochromator graphite
_diffrn_radiation_source 'fine-focus sealed tube'
_diffrn_radiation_type MoK\a
_diffrn_radiation_wavelength 0.71073
_diffrn_reflns_av_R_equivalents 0.0719
_diffrn_reflns_av_sigmaI/netI 0.0755
_diffrn_reflns_limit_h_max 20
_diffrn_reflns_limit_h_min -20
_diffrn_reflns_limit_k_max 21
_diffrn_reflns_limit_k_min -16
_diffrn_reflns_limit_l_max 21
_diffrn_reflns_limit_l_min -27
_diffrn_reflns_number 76424
_diffrn_reflns_theta_full 30.57
_diffrn_reflns_theta_max 30.57
_diffrn_reflns_theta_min 1.44
_exptl_absorpt_coefficient_mu 0.607
_exptl_absorpt_correction_T_max 0.9307
_exptl_absorpt_correction_T_min 0.8630
_exptl_absorpt_correction_type multi-scan
_exptl_absorpt_process_details 'SADABS; (Sheldrick, 2006)'
_exptl_crystal_colour black
_exptl_crystal_density_diffrn 1.395
_exptl_crystal_description block
_exptl_crystal_F_000 1660
_exptl_crystal_size_max 0.25
_exptl_crystal_size_mid 0.15
_exptl_crystal_size_min 0.12
_refine_diff_density_max 1.922
_refine_diff_density_min -0.753
_refine_diff_density_rms 0.097
_refine_ls_extinction_method none
_refine_ls_goodness_of_fit_ref 1.099
_refine_ls_hydrogen_treatment riding
_refine_ls_matrix_type full
_refine_ls_number_parameters 962
_refine_ls_number_reflns 23168
_refine_ls_number_restraints 216
_refine_ls_restrained_S_all 1.095
_refine_ls_R_factor_all 0.0741
_refine_ls_R_factor_gt 0.0643
_refine_ls_shift/su_max 0.001
_refine_ls_shift/su_mean 0.000
_refine_ls_structure_factor_coef Fsqd
_refine_ls_weighting_details 'calc w=1/[\s^2^(Fo^2^)+(0.1000P)^2^+0.6388P] where P=(Fo^2^+2Fc^2^)/3'
_refine_ls_weighting_scheme calc
_refine_ls_wR_factor_gt 0.1775
_refine_ls_wR_factor_ref 0.1882
_reflns_number_gt 18947
_reflns_number_total 23168
_reflns_threshold_expression >2sigma(I)
_cod_data_source_file om501289f_si_002.cif
_cod_data_source_block fpy1cpfecl_0m
_cod_depositor_comments
;
The following automatic conversions were performed:

'_symmetry_cell_setting' value 'Triclinic' changed to 'triclinic'
according to
/usr/data/users/saulius/crontab/automatic-downloads/rss-feeds/ACS/lib/dictionaries/cif_core.dic
dictionary named 'cif_core.dic' version 2.4.2 from 2011-04-26.

Automatic conversion script
Id: cif_fix_values 3271 2015-04-21 07:52:19Z andrius 

 Adding full bibliography for 4085908--4085911.cif.
;
_cod_original_sg_symbol_H-M P-1
_cod_database_code 4085910

loop_
_symmetry_equiv_pos_as_xyz
'x, y, z'
'-x, -y, -z'

loop_
_atom_site_label
_atom_site_type_symbol
_atom_site_fract_x
_atom_site_fract_y
_atom_site_fract_z
_atom_site_U_iso_or_equiv
_atom_site_adp_type
_atom_site_occupancy
_atom_site_symmetry_multiplicity
_atom_site_calc_flag
_atom_site_refinement_flags
_atom_site_disorder_assembly
_atom_site_disorder_group
Fe2 Fe 0.00887(2) 0.471428(19) 0.204201(15) 0.02686(8) Uani 1 1 d . A 4
Fe1 Fe 0.92962(2) 0.94122(2) 0.279531(16) 0.02944(8) Uani 1 1 d . B 4
Cl1 Cl 0.98957(4) 0.81480(3) 0.29178(3) 0.03235(11) Uani 1 1 d . B 4
Cl2 Cl -0.04405(4) 0.30723(3) 0.19464(3) 0.03135(11) Uani 1 1 d . A 4
P1 P 0.78207(4) 0.85290(4) 0.20809(3) 0.03019(11) Uani 1 1 d . B 4
P2 P 0.96146(4) 0.96921(4) 0.17293(3) 0.03083(11) Uani 1 1 d . B 4
P3 P 0.16460(4) 0.48847(3) 0.26709(3) 0.02725(11) Uani 1 1 d . A 4
P4 P -0.00874(4) 0.48069(3) 0.31560(3) 0.02744(11) Uani 1 1 d . A 4
F1 F 0.95770(11) 0.83490(11) 0.47816(9) 0.0491(4) Uani 1 1 d . B 4
F2 F 1.09477(13) 0.77201(12) 0.56243(9) 0.0566(4) Uani 1 1 d . B 4
F3 F 1.34790(11) 0.98321(11) 0.49692(9) 0.0475(3) Uani 1 1 d . B 4
F4 F 1.22549(11) 1.05110(10) 0.40498(9) 0.0460(3) Uani 1 1 d . B 4
F5 F -0.00127(11) 0.33900(10) 0.02594(8) 0.0421(3) Uani 1 1 d . A 4
F6 F -0.11974(14) 0.18377(11) -0.06137(9) 0.0569(4) Uani 1 1 d . A 4
F7 F -0.40054(12) 0.22491(11) -0.03347(11) 0.0594(4) Uani 1 1 d . A 4
F8 F -0.29790(11) 0.38215(10) 0.05579(9) 0.0483(4) Uani 1 1 d . A 4
N1 N 0.78828(15) 1.01755(13) 0.14174(10) 0.0345(4) Uani 1 1 d . B 4
N2 N 0.83410(14) 0.80438(13) 0.08673(10) 0.0328(4) Uani 1 1 d . B 4
N3 N 1.22140(16) 0.87806(14) 0.53074(10) 0.0391(4) Uani 1 1 d . B 4
N4 N 0.15387(13) 0.64585(11) 0.33869(9) 0.0292(3) Uani 1 1 d . A 4
N5 N 0.13523(13) 0.40561(12) 0.39260(9) 0.0292(3) Uani 1 1 d . A 4
N6 N -0.25976(17) 0.20460(14) -0.04798(11) 0.0446(5) Uani 1 1 d . A 4
C1 C 1.01032(17) 0.99004(15) 0.39090(12) 0.0342(4) Uani 1 1 d . B 4
C2 C 0.90443(18) 0.96141(16) 0.38185(12) 0.0360(4) Uani 1 1 d . B 4
H2 H 0.8666 0.9135 0.4053 0.043 Uiso 1 1 calc R B 4
C3 C 0.86654(19) 1.01908(17) 0.33057(13) 0.0396(5) Uani 1 1 d . B 4
H3 H 0.7985 1.0163 0.3144 0.048 Uiso 1 1 calc R B 4
C4 C 0.94670(19) 1.08062(15) 0.30797(13) 0.0394(5) Uani 1 1 d . B 4
H4 H 0.9417 1.1256 0.2737 0.047 Uiso 1 1 calc R B 4
C5 C 1.03621(18) 1.06365(15) 0.34529(12) 0.0366(4) Uani 1 1 d . B 4
H5 H 1.1016 1.0956 0.3407 0.044 Uiso 1 1 calc R B 4
C6 C 0.72139(17) 0.92076(15) 0.14265(12) 0.0346(4) Uani 1 1 d . B 4
H6A H 0.6989 0.8872 0.0926 0.042 Uiso 1 1 calc R B 4
H6B H 0.6611 0.9238 0.1558 0.042 Uiso 1 1 calc R B 4
C7 C 0.87339(18) 1.02046(16) 0.11365(12) 0.0364(4) Uani 1 1 d . B 4
H7A H 0.9104 1.0869 0.1089 0.044 Uiso 1 1 calc R B 4
H7B H 0.8476 0.9856 0.0639 0.044 Uiso 1 1 calc R B 4
C8 C 0.79033(16) 0.76287(14) 0.14510(12) 0.0324(4) Uani 1 1 d . B 4
H8A H 0.8319 0.7279 0.1736 0.039 Uiso 1 1 calc R B 4
H8B H 0.7222 0.7173 0.1226 0.039 Uiso 1 1 calc R B 4
C9 C 0.94095(17) 0.86127(15) 0.11467(12) 0.0337(4) Uani 1 1 d . B 4
H9A H 0.9690 0.8792 0.0726 0.040 Uiso 1 1 calc R B 4
H9B H 0.9775 0.8226 0.1437 0.040 Uiso 1 1 calc R B 4
C10 C 0.73154(19) 1.07209(17) 0.09694(13) 0.0397(5) Uani 1 1 d . B 4
H10A H 0.7026 1.0408 0.0460 0.048 Uiso 1 1 calc R B 4
H10B H 0.7783 1.1358 0.0953 0.048 Uiso 1 1 calc R B 4
C11 C 0.82306(17) 0.72924(16) 0.03121(12) 0.0358(4) Uani 1 1 d . B 4
H11A H 0.8525 0.6832 0.0559 0.043 Uiso 1 1 calc R B 4
H11B H 0.8611 0.7573 -0.0040 0.043 Uiso 1 1 calc R B 4
C12 C 0.67544(17) 0.78046(16) 0.24415(13) 0.0364(4) Uani 1 1 d . B 4
C13 C 0.6508(2) 0.84210(19) 0.29684(15) 0.0447(5) Uani 1 1 d . B 4
H13A H 0.5910 0.8045 0.3107 0.067 Uiso 1 1 calc R B 4
H13B H 0.6381 0.8957 0.2724 0.067 Uiso 1 1 calc R B 4
H13C H 0.7077 0.8654 0.3410 0.067 Uiso 1 1 calc R B 4
C14 C 0.7096(2) 0.70530(19) 0.28625(16) 0.0476(6) Uani 1 1 d . B 4
H14A H 0.7732 0.7358 0.3240 0.071 Uiso 1 1 calc R B 4
H14B H 0.7191 0.6618 0.2520 0.071 Uiso 1 1 calc R B 4
H14C H 0.6585 0.6701 0.3097 0.071 Uiso 1 1 calc R B 4
C15 C 0.57928(19) 0.73303(19) 0.18217(16) 0.0467(6) Uani 1 1 d . B 4
H15A H 0.5259 0.6966 0.2032 0.070 Uiso 1 1 calc R B 4
H15B H 0.5919 0.6908 0.1489 0.070 Uiso 1 1 calc R B 4
H15C H 0.5585 0.7814 0.1548 0.070 Uiso 1 1 calc R B 4
C16 C 1.08794(17) 1.04587(15) 0.16483(13) 0.0351(4) Uani 1 1 d . B 4
C17 C 1.11343(19) 1.14776(15) 0.19667(15) 0.0421(5) Uani 1 1 d . B 4
H17A H 1.1169 1.1492 0.2491 0.063 Uiso 1 1 calc R B 4
H17B H 1.0613 1.1728 0.1708 0.063 Uiso 1 1 calc R B 4
H17C H 1.1784 1.1864 0.1905 0.063 Uiso 1 1 calc R B 4
C18 C 1.0931(2) 1.05046(19) 0.08486(14) 0.0449(5) Uani 1 1 d . B 4
H18A H 1.0424 1.0760 0.0571 0.067 Uiso 1 1 calc R B 4
H18B H 1.0803 0.9869 0.0626 0.067 Uiso 1 1 calc R B 4
H18C H 1.1600 1.0914 0.0839 0.067 Uiso 1 1 calc R B 4
C19 C 1.16544(18) 1.00333(16) 0.20675(14) 0.0379(5) Uani 1 1 d . B 4
H19A H 1.2325 1.0420 0.2043 0.057 Uiso 1 1 calc R B 4
H19B H 1.1494 0.9391 0.1845 0.057 Uiso 1 1 calc R B 4
H19C H 1.1641 1.0017 0.2582 0.057 Uiso 1 1 calc R B 4
C20 C 0.64782(19) 1.08171(17) 0.12618(13) 0.0400(5) Uani 1 1 d . B 4
C21 C 0.5470(2) 1.0218(2) 0.09591(14) 0.0471(6) Uani 1 1 d . B 4
H21 H 0.5320 0.9735 0.0576 0.057 Uiso 1 1 calc R B 4
C22 C 0.4693(2) 1.0329(2) 0.12186(16) 0.0529(6) Uani 1 1 d . B 4
H22 H 0.4018 0.9930 0.1014 0.063 Uiso 1 1 calc R B 4
C23 C 0.4932(2) 1.1031(2) 0.17766(18) 0.0555(7) Uani 1 1 d . B 4
H23 H 0.4410 1.1133 0.1943 0.067 Uiso 1 1 calc R B 4
C24 C 0.5902(3) 1.1582(2) 0.2093(2) 0.0637(8) Uani 1 1 d . B 4
H24 H 0.6054 1.2044 0.2491 0.076 Uiso 1 1 calc R B 4
C25 C 0.6678(2) 1.1471(2) 0.18350(18) 0.0545(7) Uani 1 1 d . B 4
H25 H 0.7352 1.1856 0.2063 0.065 Uiso 1 1 calc R B 4
C26 C 0.71501(18) 0.67819(15) -0.01051(12) 0.0356(4) Uani 1 1 d . B 4
C27 C 0.6746(2) 0.58038(17) -0.01397(13) 0.0408(5) Uani 1 1 d . B 4
H27 H 0.7143 0.5460 0.0123 0.049 Uiso 1 1 calc R B 4
C28 C 0.5769(2) 0.53291(19) -0.05540(15) 0.0499(6) Uani 1 1 d . B 4
H28 H 0.5507 0.4661 -0.0582 0.060 Uiso 1 1 calc R B 4
C29 C 0.5178(2) 0.5815(2) -0.09235(17) 0.0577(7) Uani 1 1 d . B 4
H29 H 0.4507 0.5486 -0.1204 0.069 Uiso 1 1 calc R B 4
C30 C 0.5564(2) 0.6788(2) -0.08858(17) 0.0562(7) Uani 1 1 d . B 4
H30 H 0.5157 0.7129 -0.1141 0.067 Uiso 1 1 calc R B 4
C31 C 0.6547(2) 0.72710(18) -0.04741(14) 0.0456(5) Uani 1 1 d . B 4
H31 H 0.6806 0.7940 -0.0446 0.055 Uiso 1 1 calc R B 4
C32 C 1.08194(17) 0.95031(15) 0.43713(11) 0.0334(4) Uani 1 1 d . B 4
C33 C 1.18478(18) 0.98314(15) 0.44387(12) 0.0354(4) Uani 1 1 d . B 4
C34 C 1.24907(18) 0.94658(16) 0.49112(13) 0.0375(4) Uani 1 1 d . B 4
C35 C 1.1254(2) 0.84428(17) 0.52323(13) 0.0405(5) Uani 1 1 d . B 4
C36 C 1.05379(18) 0.87607(16) 0.47926(12) 0.0367(4) Uani 1 1 d . B 4
C37 C -0.08048(16) 0.46095(14) 0.09367(11) 0.0310(4) Uani 1 1 d . A 4
C38 C 0.02253(16) 0.51162(14) 0.10010(11) 0.0318(4) Uani 1 1 d . A 4
H38 H 0.0636 0.4951 0.0744 0.038 Uiso 1 1 calc R A 4
C39 C 0.05239(17) 0.59192(14) 0.15236(11) 0.0337(4) Uani 1 1 d . A 4
H39 H 0.1171 0.6388 0.1671 0.040 Uiso 1 1 calc R A 4
C40 C -0.03034(17) 0.58999(14) 0.17852(12) 0.0329(4) Uani 1 1 d . A 4
H40 H -0.0306 0.6350 0.2141 0.039 Uiso 1 1 calc R A 4
C41 C -0.11331(17) 0.50884(15) 0.14231(11) 0.0328(4) Uani 1 1 d . A 4
H41 H -0.1786 0.4901 0.1493 0.039 Uiso 1 1 calc R A 4
C42 C 0.22330(15) 0.59560(13) 0.33372(11) 0.0293(4) Uani 1 1 d . A 4
H42A H 0.2498 0.5774 0.3829 0.035 Uiso 1 1 calc R A 4
H42B H 0.2808 0.6389 0.3192 0.035 Uiso 1 1 calc R A 4
C43 C 0.07560(16) 0.59284(14) 0.37143(11) 0.0315(4) Uani 1 1 d . A 4
H43A H 0.0351 0.6324 0.3776 0.038 Uiso 1 1 calc R A 4
H43B H 0.1075 0.5788 0.4209 0.038 Uiso 1 1 calc R A 4
C44 C 0.17172(16) 0.39407(14) 0.32850(11) 0.0297(4) Uani 1 1 d . A 4
H44A H 0.1308 0.3318 0.3005 0.036 Uiso 1 1 calc R A 4
H44B H 0.2422 0.3956 0.3457 0.036 Uiso 1 1 calc R A 4
C45 C 0.02776(15) 0.39259(14) 0.37217(11) 0.0303(4) Uani 1 1 d . A 4
H45A H 0.0066 0.3939 0.4177 0.036 Uiso 1 1 calc R A 4
H45B H -0.0095 0.3293 0.3450 0.036 Uiso 1 1 calc R A 4
C46 C 0.20802(16) 0.73836(14) 0.38177(12) 0.0319(4) Uani 1 1 d . A 4
H46A H 0.2409 0.7292 0.4325 0.038 Uiso 1 1 calc R A 4
H46B H 0.1594 0.7705 0.3845 0.038 Uiso 1 1 calc R A 4
C47 C 0.15011(17) 0.33435(15) 0.44310(12) 0.0337(4) Uani 1 1 d . A 4
H47A H 0.1138 0.2709 0.4159 0.040 Uiso 1 1 calc R A 4
H47B H 0.1193 0.3393 0.4831 0.040 Uiso 1 1 calc R A 4
C48 C 0.26731(16) 0.49362(14) 0.22275(12) 0.0316(4) Uani 1 1 d . A 4
C49 C 0.27821(18) 0.56945(16) 0.16930(13) 0.0375(4) Uani 1 1 d . A 4
H49A H 0.3353 0.5734 0.1500 0.056 Uiso 1 1 calc R A 4
H49B H 0.2896 0.6305 0.1952 0.056 Uiso 1 1 calc R A 4
H49C H 0.2167 0.5530 0.1285 0.056 Uiso 1 1 calc R A 4
C50 C 0.37023(16) 0.51631(17) 0.27940(13) 0.0374(4) Uani 1 1 d . A 4
H50A H 0.3653 0.4716 0.3166 0.056 Uiso 1 1 calc R A 4
H50B H 0.3913 0.5806 0.3032 0.056 Uiso 1 1 calc R A 4
H50C H 0.4197 0.5112 0.2546 0.056 Uiso 1 1 calc R A 4
C51 C 0.23847(18) 0.39592(16) 0.18115(13) 0.0383(5) Uani 1 1 d . A 4
H51A H 0.2883 0.3964 0.1550 0.057 Uiso 1 1 calc R A 4
H51B H 0.1722 0.3807 0.1457 0.057 Uiso 1 1 calc R A 4
H51C H 0.2365 0.3484 0.2162 0.057 Uiso 1 1 calc R A 4
C52 C -0.13310(16) 0.46698(15) 0.33375(12) 0.0314(4) Uani 1 1 d . A 4
C53 C -0.17145(17) 0.54669(16) 0.30385(13) 0.0359(4) Uani 1 1 d . A 4
H53A H -0.2366 0.5379 0.3130 0.054 Uiso 1 1 calc R A 4
H53B H -0.1790 0.5455 0.2508 0.054 Uiso 1 1 calc R A 4
H53C H -0.1232 0.6076 0.3286 0.054 Uiso 1 1 calc R A 4
C54 C -0.12622(18) 0.47015(18) 0.41614(13) 0.0390(5) Uani 1 1 d . A 4
H54A H -0.1890 0.4737 0.4234 0.059 Uiso 1 1 calc R A 4
H54B H -0.0702 0.5258 0.4425 0.059 Uiso 1 1 calc R A 4
H54C H -0.1151 0.4130 0.4351 0.059 Uiso 1 1 calc R A 4
C55 C -0.20796(17) 0.37212(16) 0.29417(13) 0.0377(4) Uani 1 1 d . A 4
H55A H -0.1871 0.3208 0.3164 0.056 Uiso 1 1 calc R A 4
H55B H -0.2097 0.3692 0.2421 0.056 Uiso 1 1 calc R A 4
H55C H -0.2750 0.3657 0.2987 0.056 Uiso 1 1 calc R A 4
C56 C 0.28629(16) 0.79999(14) 0.34855(12) 0.0316(4) Uani 1 1 d . A 4
C57 C 0.38732(17) 0.83313(16) 0.38802(13) 0.0361(4) Uani 1 1 d . A 4
H57 H 0.4071 0.8183 0.4370 0.043 Uiso 1 1 calc R A 4
C58 C 0.45937(18) 0.88775(17) 0.35629(14) 0.0409(5) Uani 1 1 d . A 4
H58 H 0.5279 0.9112 0.3841 0.049 Uiso 1 1 calc R A 4
C59 C 0.43171(18) 0.90805(16) 0.28450(14) 0.0400(5) Uani 1 1 d . A 4
H59 H 0.4812 0.9447 0.2627 0.048 Uiso 1 1 calc R A 4
C60 C 0.33148(18) 0.87471(16) 0.24439(13) 0.0388(5) Uani 1 1 d . A 4
H60 H 0.3125 0.8882 0.1949 0.047 Uiso 1 1 calc R A 4
C61 C 0.25870(17) 0.82170(15) 0.27621(13) 0.0367(4) Uani 1 1 d . A 4
H61 H 0.1900 0.8001 0.2487 0.044 Uiso 1 1 calc R A 4
C62 C 0.25811(17) 0.34231(16) 0.47701(11) 0.0345(4) Uani 1 1 d . A 4
C63 C 0.2853(2) 0.2624(2) 0.47774(16) 0.0505(6) Uani 1 1 d . A 4
H63 H 0.2366 0.2039 0.4545 0.061 Uiso 1 1 calc R A 4
C64 C 0.3831(2) 0.2665(2) 0.51205(17) 0.0620(8) Uani 1 1 d . A 4
H64 H 0.4009 0.2110 0.5119 0.074 Uiso 1 1 calc R A 4
C65 C 0.4534(2) 0.3498(2) 0.54579(16) 0.0565(7) Uani 1 1 d . A 4
H65 H 0.5203 0.3528 0.5691 0.068 Uiso 1 1 calc R A 4
C66 C 0.4269(2) 0.4300(2) 0.54592(19) 0.0604(8) Uani 1 1 d . A 4
H66 H 0.4759 0.4881 0.5697 0.072 Uiso 1 1 calc R A 4
C67 C 0.3299(2) 0.4268(2) 0.51182(16) 0.0501(6) Uani 1 1 d . A 4
H67 H 0.3125 0.4824 0.5123 0.060 Uiso 1 1 calc R A 4
C68 C -0.10038(18) 0.31630(15) 0.01401(12) 0.0357(4) Uani 1 1 d . A 4
C69 C -0.14164(16) 0.37254(14) 0.04616(11) 0.0321(4) Uani 1 1 d . A 4
C70 C -0.24625(18) 0.33738(16) 0.02878(13) 0.0383(5) Uani 1 1 d . A 4
C71 C -0.30032(19) 0.25561(17) -0.01777(14) 0.0427(5) Uani 1 1 d . A 4
C72 C -0.1620(2) 0.23551(17) -0.03173(12) 0.0415(5) Uani 1 1 d . A 4
F9A F 0.6026(3) 0.4039(2) 0.3594(3) 0.1040(17) Uani 0.663(6) 1 d PU C 1
C73A C 0.5460(4) 0.3189(4) 0.3603(4) 0.0585(16) Uani 0.663(6) 1 d PGU C 1
C74A C 0.5940(4) 0.2605(5) 0.3983(4) 0.0629(19) Uani 0.663(6) 1 d PGU C 1
H74A H 0.6640 0.2847 0.4222 0.075 Uiso 0.663(6) 1 calc PR C 1
C75A C 0.5395(6) 0.1669(5) 0.4015(4) 0.057(2) Uani 0.663(6) 1 d PGU C 1
H75A H 0.5723 0.1270 0.4275 0.069 Uiso 0.663(6) 1 calc PR C 1
C76A C 0.4371(6) 0.1316(3) 0.3666(5) 0.0556(18) Uani 0.663(6) 1 d PGU C 1
H76A H 0.3999 0.0675 0.3688 0.067 Uiso 0.663(6) 1 calc PR C 1
C77A C 0.3892(4) 0.1899(4) 0.3286(4) 0.0592(19) Uani 0.663(6) 1 d PGU C 1
H77A H 0.3192 0.1658 0.3048 0.071 Uiso 0.663(6) 1 calc PR C 1
C78A C 0.4436(4) 0.2836(3) 0.3254(3) 0.0567(15) Uani 0.663(6) 1 d PGU C 1
H78A H 0.4108 0.3235 0.2994 0.068 Uiso 0.663(6) 1 calc PR C 1
F9B F 0.3120(6) 0.2070(7) 0.3146(5) 0.116(4) Uani 0.337(6) 1 d PU C 2
C77B C 0.5710(9) 0.3177(6) 0.3846(7) 0.062(3) Uani 0.337(6) 1 d PGU C 2
H77B H 0.6192 0.3795 0.3951 0.074 Uiso 0.337(6) 1 calc PR C 2
C76B C 0.6012(9) 0.2400(9) 0.4014(8) 0.053(3) Uani 0.337(6) 1 d PGU C 2
H76B H 0.6701 0.2486 0.4233 0.063 Uiso 0.337(6) 1 calc PR C 2
C75B C 0.5307(12) 0.1497(7) 0.3860(7) 0.042(2) Uani 0.337(6) 1 d PGU C 2
H75B H 0.5513 0.0965 0.3975 0.050 Uiso 0.337(6) 1 calc PR C 2
C74B C 0.4299(11) 0.1371(7) 0.3539(9) 0.052(3) Uani 0.337(6) 1 d PGU C 2
H74B H 0.3817 0.0754 0.3434 0.062 Uiso 0.337(6) 1 calc PR C 2
C73B C 0.3997(8) 0.2149(9) 0.3372(9) 0.057(3) Uani 0.337(6) 1 d PGU C 2
C78B C 0.4703(10) 0.3052(7) 0.3525(6) 0.062(3) Uani 0.337(6) 1 d PGU C 2
H78B H 0.4497 0.3583 0.3411 0.075 Uiso 0.337(6) 1 calc PR C 2

loop_
_atom_site_aniso_label
_atom_site_aniso_U_11
_atom_site_aniso_U_22
_atom_site_aniso_U_33
_atom_site_aniso_U_23
_atom_site_aniso_U_13
_atom_site_aniso_U_12
Fe2 0.02762(15) 0.02491(13) 0.02713(14) 0.00706(11) 0.00578(11) 0.00881(11)
Fe1 0.03149(16) 0.02655(14) 0.03026(14) 0.00627(11) 0.00550(12) 0.01196(11)
Cl1 0.0346(2) 0.0289(2) 0.0342(2) 0.00641(18) 0.00597(19) 0.01430(18)
Cl2 0.0342(2) 0.0256(2) 0.0315(2) 0.00691(17) 0.00536(18) 0.00925(17)
P1 0.0301(3) 0.0289(2) 0.0327(2) 0.0068(2) 0.0071(2) 0.0125(2)
P2 0.0319(3) 0.0278(2) 0.0322(2) 0.0086(2) 0.0068(2) 0.0107(2)
P3 0.0270(2) 0.0258(2) 0.0289(2) 0.00633(18) 0.00717(18) 0.00898(18)
P4 0.0264(2) 0.0273(2) 0.0289(2) 0.00686(19) 0.00677(18) 0.00971(18)
F1 0.0419(8) 0.0538(9) 0.0561(8) 0.0272(7) 0.0178(7) 0.0177(7)
F2 0.0610(10) 0.0605(9) 0.0603(9) 0.0401(8) 0.0236(8) 0.0298(8)
F3 0.0356(7) 0.0448(8) 0.0565(9) 0.0075(7) 0.0042(6) 0.0125(6)
F4 0.0406(7) 0.0376(7) 0.0575(8) 0.0205(6) 0.0128(6) 0.0099(6)
F5 0.0408(7) 0.0403(7) 0.0460(7) 0.0019(6) 0.0151(6) 0.0121(6)
F6 0.0700(11) 0.0447(8) 0.0547(9) -0.0084(7) 0.0219(8) 0.0143(8)
F7 0.0380(8) 0.0460(8) 0.0741(11) 0.0046(8) -0.0096(8) 0.0072(7)
F8 0.0322(7) 0.0404(7) 0.0678(10) 0.0007(7) 0.0031(7) 0.0146(6)
N1 0.0367(9) 0.0317(8) 0.0372(9) 0.0118(7) 0.0073(7) 0.0164(7)
N2 0.0335(9) 0.0316(8) 0.0326(8) 0.0044(7) 0.0079(7) 0.0109(7)
N3 0.0439(11) 0.0414(10) 0.0339(9) 0.0069(8) 0.0051(8) 0.0214(9)
N4 0.0265(8) 0.0263(7) 0.0339(8) 0.0051(6) 0.0078(6) 0.0079(6)
N5 0.0296(8) 0.0307(8) 0.0293(7) 0.0097(6) 0.0079(6) 0.0126(7)
N6 0.0522(12) 0.0345(9) 0.0344(9) 0.0047(8) -0.0001(9) 0.0069(9)
C1 0.0397(11) 0.0297(9) 0.0320(9) 0.0038(8) 0.0044(8) 0.0144(8)
C2 0.0411(12) 0.0371(10) 0.0331(9) 0.0046(8) 0.0091(9) 0.0186(9)
C3 0.0442(13) 0.0396(11) 0.0378(10) 0.0029(9) 0.0053(9) 0.0225(10)
C4 0.0493(13) 0.0302(10) 0.0374(10) 0.0057(8) 0.0024(9) 0.0188(9)
C5 0.0423(12) 0.0273(9) 0.0359(10) 0.0050(8) 0.0029(9) 0.0119(8)
C6 0.0339(11) 0.0339(10) 0.0355(10) 0.0073(8) 0.0049(8) 0.0143(8)
C7 0.0397(12) 0.0340(10) 0.0367(10) 0.0117(9) 0.0091(9) 0.0147(9)
C8 0.0321(10) 0.0294(9) 0.0346(9) 0.0046(8) 0.0079(8) 0.0098(8)
C9 0.0343(11) 0.0325(9) 0.0348(10) 0.0059(8) 0.0108(8) 0.0108(8)
C10 0.0470(13) 0.0411(11) 0.0360(10) 0.0158(9) 0.0083(9) 0.0233(10)
C11 0.0379(11) 0.0344(10) 0.0353(10) 0.0032(8) 0.0076(9) 0.0144(9)
C12 0.0333(11) 0.0377(10) 0.0429(11) 0.0111(9) 0.0131(9) 0.0159(9)
C13 0.0423(13) 0.0518(14) 0.0493(13) 0.0093(11) 0.0180(11) 0.0238(11)
C14 0.0453(14) 0.0472(13) 0.0645(16) 0.0276(12) 0.0276(12) 0.0240(11)
C15 0.0331(12) 0.0465(13) 0.0563(14) 0.0053(12) 0.0131(11) 0.0072(10)
C16 0.0338(11) 0.0296(9) 0.0412(10) 0.0103(8) 0.0093(9) 0.0102(8)
C17 0.0427(13) 0.0283(10) 0.0542(13) 0.0104(10) 0.0129(11) 0.0104(9)
C18 0.0441(13) 0.0451(12) 0.0434(12) 0.0170(10) 0.0154(10) 0.0088(10)
C19 0.0343(11) 0.0334(10) 0.0456(11) 0.0108(9) 0.0094(9) 0.0118(8)
C20 0.0478(13) 0.0398(11) 0.0387(11) 0.0156(9) 0.0104(10) 0.0238(10)
C21 0.0483(14) 0.0486(13) 0.0417(12) 0.0091(11) 0.0064(11) 0.0172(11)
C22 0.0424(14) 0.0598(16) 0.0542(15) 0.0173(13) 0.0093(12) 0.0170(12)
C23 0.0610(18) 0.0508(15) 0.0683(18) 0.0200(14) 0.0293(15) 0.0272(13)
C24 0.068(2) 0.0453(14) 0.075(2) -0.0105(14) 0.0304(17) 0.0074(14)
C25 0.0503(15) 0.0413(13) 0.0648(17) -0.0051(12) 0.0214(13) 0.0018(11)
C26 0.0408(12) 0.0328(10) 0.0316(9) 0.0038(8) 0.0095(8) 0.0105(9)
C27 0.0486(13) 0.0356(11) 0.0387(11) 0.0049(9) 0.0157(10) 0.0119(10)
C28 0.0532(15) 0.0413(12) 0.0486(13) -0.0006(11) 0.0204(12) 0.0022(11)
C29 0.0422(15) 0.0643(18) 0.0514(15) -0.0038(14) 0.0085(12) 0.0012(13)
C30 0.0423(14) 0.0609(17) 0.0553(15) 0.0102(14) -0.0009(12) 0.0152(13)
C31 0.0460(14) 0.0403(12) 0.0442(12) 0.0071(10) 0.0025(10) 0.0136(10)
C32 0.0388(11) 0.0301(9) 0.0305(9) 0.0038(8) 0.0050(8) 0.0139(8)
C33 0.0393(11) 0.0287(9) 0.0355(10) 0.0059(8) 0.0073(9) 0.0102(8)
C34 0.0376(11) 0.0344(10) 0.0371(10) 0.0020(9) 0.0039(9) 0.0125(9)
C35 0.0498(14) 0.0385(11) 0.0378(10) 0.0157(9) 0.0140(10) 0.0192(10)
C36 0.0385(11) 0.0375(10) 0.0366(10) 0.0120(9) 0.0113(9) 0.0151(9)
C37 0.0339(10) 0.0292(9) 0.0292(8) 0.0099(7) 0.0049(8) 0.0122(8)
C38 0.0361(10) 0.0307(9) 0.0278(8) 0.0097(7) 0.0074(8) 0.0110(8)
C39 0.0367(11) 0.0288(9) 0.0325(9) 0.0099(8) 0.0053(8) 0.0101(8)
C40 0.0389(11) 0.0267(9) 0.0318(9) 0.0061(8) 0.0045(8) 0.0133(8)
C41 0.0337(10) 0.0314(9) 0.0337(9) 0.0069(8) 0.0059(8) 0.0142(8)
C42 0.0277(9) 0.0262(8) 0.0332(9) 0.0048(7) 0.0074(7) 0.0087(7)
C43 0.0303(10) 0.0311(9) 0.0336(9) 0.0050(8) 0.0096(8) 0.0102(8)
C44 0.0301(9) 0.0291(9) 0.0321(9) 0.0081(7) 0.0097(7) 0.0116(7)
C45 0.0278(9) 0.0327(9) 0.0324(9) 0.0096(8) 0.0093(7) 0.0116(8)
C46 0.0306(10) 0.0294(9) 0.0336(9) 0.0013(8) 0.0058(8) 0.0098(8)
C47 0.0355(11) 0.0343(10) 0.0319(9) 0.0123(8) 0.0073(8) 0.0141(8)
C48 0.0299(10) 0.0295(9) 0.0350(9) 0.0059(8) 0.0105(8) 0.0084(8)
C49 0.0361(11) 0.0368(10) 0.0409(11) 0.0106(9) 0.0157(9) 0.0094(9)
C50 0.0284(10) 0.0412(11) 0.0426(11) 0.0068(9) 0.0092(9) 0.0121(9)
C51 0.0409(12) 0.0330(10) 0.0423(11) 0.0028(9) 0.0176(10) 0.0095(9)
C52 0.0279(9) 0.0315(9) 0.0354(9) 0.0063(8) 0.0085(8) 0.0109(8)
C53 0.0317(10) 0.0352(10) 0.0433(11) 0.0072(9) 0.0096(9) 0.0148(8)
C54 0.0361(11) 0.0478(12) 0.0386(11) 0.0098(10) 0.0150(9) 0.0174(10)
C55 0.0311(11) 0.0341(10) 0.0457(12) 0.0066(9) 0.0104(9) 0.0083(8)
C56 0.0309(10) 0.0255(8) 0.0377(10) 0.0014(8) 0.0071(8) 0.0108(7)
C57 0.0322(11) 0.0340(10) 0.0392(10) 0.0019(9) 0.0049(9) 0.0114(8)
C58 0.0301(11) 0.0397(11) 0.0504(12) 0.0036(10) 0.0079(9) 0.0109(9)
C59 0.0343(11) 0.0362(11) 0.0527(13) 0.0105(10) 0.0154(10) 0.0131(9)
C60 0.0391(12) 0.0353(10) 0.0434(11) 0.0124(9) 0.0108(9) 0.0145(9)
C61 0.0307(10) 0.0334(10) 0.0426(11) 0.0061(9) 0.0063(9) 0.0093(8)
C62 0.0344(11) 0.0396(10) 0.0305(9) 0.0074(8) 0.0056(8) 0.0164(9)
C63 0.0511(15) 0.0459(13) 0.0514(14) 0.0013(11) -0.0057(12) 0.0277(12)
C64 0.0605(18) 0.0691(19) 0.0577(16) -0.0037(15) -0.0078(14) 0.0431(16)
C65 0.0441(15) 0.079(2) 0.0478(14) -0.0010(14) -0.0033(11) 0.0357(15)
C66 0.0391(14) 0.0622(17) 0.0683(19) -0.0089(15) -0.0060(13) 0.0184(13)
C67 0.0389(13) 0.0466(13) 0.0595(15) -0.0026(12) 0.0000(11) 0.0184(11)
C68 0.0399(12) 0.0334(10) 0.0318(9) 0.0069(8) 0.0092(8) 0.0102(9)
C69 0.0344(10) 0.0294(9) 0.0288(8) 0.0084(8) 0.0024(8) 0.0104(8)
C70 0.0375(11) 0.0345(10) 0.0394(11) 0.0087(9) 0.0021(9) 0.0138(9)
C71 0.0382(12) 0.0366(11) 0.0413(11) 0.0093(9) -0.0039(9) 0.0081(9)
C72 0.0541(14) 0.0347(10) 0.0330(10) 0.0051(9) 0.0108(10) 0.0125(10)
F9A 0.077(2) 0.0600(19) 0.174(4) -0.019(2) 0.065(3) 0.0001(16)
C73A 0.048(3) 0.056(3) 0.069(4) -0.007(3) 0.025(3) 0.008(2)
C74A 0.041(3) 0.094(5) 0.049(3) 0.000(3) 0.011(2) 0.018(3)
C75A 0.062(4) 0.090(5) 0.038(4) 0.016(3) 0.018(3) 0.046(4)
C76A 0.063(4) 0.061(3) 0.058(4) 0.019(3) 0.024(3) 0.034(3)
C77A 0.046(3) 0.046(3) 0.086(4) 0.003(3) 0.015(3) 0.018(2)
C78A 0.052(3) 0.047(3) 0.073(4) -0.003(3) 0.014(3) 0.023(2)
F9B 0.062(4) 0.137(8) 0.139(8) 0.010(6) -0.002(4) 0.043(4)
C77B 0.068(7) 0.058(5) 0.080(10) 0.018(5) 0.037(6) 0.036(5)
C76B 0.066(6) 0.047(5) 0.056(6) 0.002(4) 0.021(5) 0.031(4)
C75B 0.064(6) 0.045(4) 0.020(4) 0.007(4) 0.012(3) 0.023(4)
C74B 0.057(6) 0.054(5) 0.049(6) 0.018(5) 0.018(4) 0.022(5)
C73B 0.055(5) 0.058(7) 0.071(7) 0.015(6) 0.018(5) 0.035(5)
C78B 0.074(7) 0.050(5) 0.075(8) 0.005(5) 0.025(6) 0.034(5)

loop_
_atom_type_symbol
_atom_type_description
_atom_type_scat_dispersion_real
_atom_type_scat_dispersion_imag
_atom_type_scat_source
C C 0.0033 0.0016 'International Tables Vol C Tables 4.2.6.8 and 6.1.1.4'
H H 0.0000 0.0000 'International Tables Vol C Tables 4.2.6.8 and 6.1.1.4'
N N 0.0061 0.0033 'International Tables Vol C Tables 4.2.6.8 and 6.1.1.4'
F F 0.0171 0.0103 'International Tables Vol C Tables 4.2.6.8 and 6.1.1.4'
P P 0.1023 0.0942 'International Tables Vol C Tables 4.2.6.8 and 6.1.1.4'
Cl Cl 0.1484 0.1585 'International Tables Vol C Tables 4.2.6.8 and 6.1.1.4'
Fe Fe 0.3463 0.8444 'International Tables Vol C Tables 4.2.6.8 and 6.1.1.4'

loop_
_geom_angle_atom_site_label_1
_geom_angle_atom_site_label_2
_geom_angle_atom_site_label_3
_geom_angle
C40 Fe2 C39 39.94(9)
C40 Fe2 C38 67.05(9)
C39 Fe2 C38 39.95(8)
C40 Fe2 C41 39.86(8)
C39 Fe2 C41 66.70(9)
C38 Fe2 C41 66.49(9)
C40 Fe2 C37 66.30(8)
C39 Fe2 C37 66.17(8)
C38 Fe2 C37 39.26(8)
C41 Fe2 C37 39.20(8)
C40 Fe2 P4 92.81(6)
C39 Fe2 P4 120.64(6)
C38 Fe2 P4 159.31(6)
C41 Fe2 P4 101.48(6)
C37 Fe2 P4 137.74(6)
C40 Fe2 P3 119.39(6)
C39 Fe2 P3 93.40(6)
C38 Fe2 P3 103.64(6)
C41 Fe2 P3 158.67(6)
C37 Fe2 P3 140.54(6)
P4 Fe2 P3 81.60(2)
C40 Fe2 Cl2 146.56(6)
C39 Fe2 Cl2 146.79(6)
C38 Fe2 Cl2 106.91(6)
C41 Fe2 Cl2 106.81(6)
C37 Fe2 Cl2 88.13(6)
P4 Fe2 Cl2 92.47(2)
P3 Fe2 Cl2 94.05(2)
C3 Fe1 C4 39.75(10)
C3 Fe1 C2 40.22(9)
C4 Fe1 C2 67.29(9)
C3 Fe1 C5 66.45(10)
C4 Fe1 C5 39.61(9)
C2 Fe1 C5 66.77(10)
C3 Fe1 C1 66.50(9)
C4 Fe1 C1 66.50(8)
C2 Fe1 C1 39.64(9)
C5 Fe1 C1 39.41(8)
C3 Fe1 P2 123.40(7)
C4 Fe1 P2 93.98(7)
C2 Fe1 P2 161.23(6)
C5 Fe1 P2 99.80(7)
C1 Fe1 P2 134.88(7)
C3 Fe1 P1 92.55(7)
C4 Fe1 P1 116.80(7)
C2 Fe1 P1 104.86(7)
C5 Fe1 P1 156.24(6)
C1 Fe1 P1 142.90(7)
P2 Fe1 P1 82.12(2)
C3 Fe1 Cl1 143.06(7)
C4 Fe1 Cl1 150.60(7)
C2 Fe1 Cl1 103.40(6)
C5 Fe1 Cl1 111.03(6)
C1 Fe1 Cl1 88.37(6)
P2 Fe1 Cl1 93.54(2)
P1 Fe1 Cl1 92.38(2)
C8 P1 C6 101.48(10)
C8 P1 C12 101.01(10)
C6 P1 C12 102.29(10)
C8 P1 Fe1 113.16(7)
C6 P1 Fe1 112.51(7)
C12 P1 Fe1 123.57(8)
C9 P2 C7 101.65(10)
C9 P2 C16 100.89(10)
C7 P2 C16 103.25(10)
C9 P2 Fe1 113.54(7)
C7 P2 Fe1 112.17(8)
C16 P2 Fe1 122.74(8)
C42 P3 C44 101.56(9)
C42 P3 C48 102.05(9)
C44 P3 C48 101.41(9)
C42 P3 Fe2 112.85(7)
C44 P3 Fe2 112.72(7)
C48 P3 Fe2 123.47(7)
C45 P4 C43 101.90(10)
C45 P4 C52 100.02(9)
C43 P4 C52 102.93(9)
C45 P4 Fe2 113.58(7)
C43 P4 Fe2 112.86(7)
C52 P4 Fe2 122.83(7)
C7 N1 C10 108.87(17)
C7 N1 C6 113.07(17)
C10 N1 C6 110.30(18)
C8 N2 C9 112.62(17)
C8 N2 C11 109.91(17)
C9 N2 C11 108.88(17)
C35 N3 C34 115.0(2)
C43 N4 C42 112.57(15)
C43 N4 C46 108.71(16)
C42 N4 C46 110.95(16)
C45 N5 C44 112.66(16)
C45 N5 C47 106.70(16)
C44 N5 C47 109.87(16)
C72 N6 C71 116.0(2)
C5 C1 C2 108.38(19)
C5 C1 C32 124.6(2)
C2 C1 C32 127.0(2)
C5 C1 Fe1 70.08(12)
C2 C1 Fe1 69.34(12)
C32 C1 Fe1 125.10(15)
C1 C2 C3 106.7(2)
C1 C2 Fe1 71.02(13)
C3 C2 Fe1 68.78(13)
C1 C2 H2 126.7
C3 C2 H2 126.7
Fe1 C2 H2 125.1
C4 C3 C2 108.9(2)
C4 C3 Fe1 70.46(13)
C2 C3 Fe1 70.99(13)
C4 C3 H3 125.5
C2 C3 H3 125.5
Fe1 C3 H3 124.6
C3 C4 C5 108.17(19)
C3 C4 Fe1 69.78(13)
C5 C4 Fe1 71.60(12)
C3 C4 H4 125.9
C5 C4 H4 125.9
Fe1 C4 H4 124.3
C4 C5 C1 107.8(2)
C4 C5 Fe1 68.79(13)
C1 C5 Fe1 70.52(12)
C4 C5 H5 126.1
C1 C5 H5 126.1
Fe1 C5 H5 126.2
N1 C6 P1 113.04(15)
N1 C6 H6A 109.0
P1 C6 H6A 109.0
N1 C6 H6B 109.0
P1 C6 H6B 109.0
H6A C6 H6B 107.8
N1 C7 P2 113.34(14)
N1 C7 H7A 108.9
P2 C7 H7A 108.9
N1 C7 H7B 108.9
P2 C7 H7B 108.9
H7A C7 H7B 107.7
N2 C8 P1 112.24(14)
N2 C8 H8A 109.2
P1 C8 H8A 109.2
N2 C8 H8B 109.2
P1 C8 H8B 109.2
H8A C8 H8B 107.9
N2 C9 P2 112.48(15)
N2 C9 H9A 109.1
P2 C9 H9A 109.1
N2 C9 H9B 109.1
P2 C9 H9B 109.1
H9A C9 H9B 107.8
N1 C10 C20 113.04(18)
N1 C10 H10A 109.0
C20 C10 H10A 109.0
N1 C10 H10B 109.0
C20 C10 H10B 109.0
H10A C10 H10B 107.8
N2 C11 C26 112.72(19)
N2 C11 H11A 109.0
C26 C11 H11A 109.0
N2 C11 H11B 109.0
C26 C11 H11B 109.0
H11A C11 H11B 107.8
C14 C12 C15 109.8(2)
C14 C12 C13 108.9(2)
C15 C12 C13 107.7(2)
C14 C12 P1 107.29(16)
C15 C12 P1 112.10(17)
C13 C12 P1 111.00(17)
C19 C16 C17 110.59(19)
C19 C16 C18 108.7(2)
C17 C16 C18 106.31(19)
C19 C16 P2 107.16(14)
C17 C16 P2 111.10(16)
C18 C16 P2 112.96(16)
C25 C20 C21 118.2(3)
C25 C20 C10 120.6(2)
C21 C20 C10 121.1(2)
C22 C21 C20 120.8(3)
C22 C21 H21 119.6
C20 C21 H21 119.6
C23 C22 C21 118.5(3)
C23 C22 H22 120.7
C21 C22 H22 120.7
C24 C23 C22 121.1(3)
C24 C23 H23 119.4
C22 C23 H23 119.4
C23 C24 C25 120.4(3)
C23 C24 H24 119.8
C25 C24 H24 119.8
C20 C25 C24 120.9(3)
C20 C25 H25 119.6
C24 C25 H25 119.6
C31 C26 C27 118.7(2)
C31 C26 C11 120.9(2)
C27 C26 C11 120.4(2)
C28 C27 C26 120.5(2)
C28 C27 H27 119.8
C26 C27 H27 119.8
C29 C28 C27 120.6(3)
C29 C28 H28 119.7
C27 C28 H28 119.7
C28 C29 C30 119.6(3)
C28 C29 H29 120.2
C30 C29 H29 120.2
C29 C30 C31 120.2(3)
C29 C30 H30 119.9
C31 C30 H30 119.9
C26 C31 C30 120.4(2)
C26 C31 H31 119.8
C30 C31 H31 119.8
C33 C32 C36 113.11(19)
C33 C32 C1 123.6(2)
C36 C32 C1 123.3(2)
F4 C33 C34 117.0(2)
F4 C33 C32 121.92(19)
C34 C33 C32 121.0(2)
N3 C34 F3 116.9(2)
N3 C34 C33 124.8(2)
F3 C34 C33 118.3(2)
N3 C35 F2 116.1(2)
N3 C35 C36 125.7(2)
F2 C35 C36 118.2(2)
F1 C36 C35 118.8(2)
F1 C36 C32 121.0(2)
C35 C36 C32 120.2(2)
C41 C37 C38 108.52(19)
C41 C37 C69 125.9(2)
C38 C37 C69 125.6(2)
C41 C37 Fe2 69.55(11)
C38 C37 Fe2 69.35(11)
C69 C37 Fe2 125.69(13)
C37 C38 C39 107.15(19)
C37 C38 Fe2 71.39(11)
C39 C38 Fe2 68.57(11)
C37 C38 H38 126.4
C39 C38 H38 126.4
Fe2 C38 H38 125.2
C40 C39 C38 108.63(19)
C40 C39 Fe2 70.02(11)
C38 C39 Fe2 71.48(11)
C40 C39 H39 125.7
C38 C39 H39 125.7
Fe2 C39 H39 124.4
C39 C40 C41 108.16(19)
C39 C40 Fe2 70.05(11)
C41 C40 Fe2 71.72(11)
C39 C40 H40 125.9
C41 C40 H40 125.9
Fe2 C40 H40 123.9
C37 C41 C40 107.53(19)
C37 C41 Fe2 71.25(12)
C40 C41 Fe2 68.42(11)
C37 C41 H41 126.2
C40 C41 H41 126.2
Fe2 C41 H41 125.7
N4 C42 P3 113.38(14)
N4 C42 H42A 108.9
P3 C42 H42A 108.9
N4 C42 H42B 108.9
P3 C42 H42B 108.9
H42A C42 H42B 107.7
N4 C43 P4 113.04(14)
N4 C43 H43A 109.0
P4 C43 H43A 109.0
N4 C43 H43B 109.0
P4 C43 H43B 109.0
H43A C43 H43B 107.8
N5 C44 P3 111.53(13)
N5 C44 H44A 109.3
P3 C44 H44A 109.3
N5 C44 H44B 109.3
P3 C44 H44B 109.3
H44A C44 H44B 108.0
N5 C45 P4 115.12(14)
N5 C45 H45A 108.5
P4 C45 H45A 108.5
N5 C45 H45B 108.5
P4 C45 H45B 108.5
H45A C45 H45B 107.5
N4 C46 C56 111.95(17)
N4 C46 H46A 109.2
C56 C46 H46A 109.2
N4 C46 H46B 109.2
C56 C46 H46B 109.2
H46A C46 H46B 107.9
N5 C47 C62 115.11(18)
N5 C47 H47A 108.5
C62 C47 H47A 108.5
N5 C47 H47B 108.5
C62 C47 H47B 108.5
H47A C47 H47B 107.5
C49 C48 C50 106.92(18)
C49 C48 C51 109.97(18)
C50 C48 C51 109.30(18)
C49 C48 P3 111.64(15)
C50 C48 P3 112.33(15)
C51 C48 P3 106.68(14)
C55 C52 C53 109.29(18)
C55 C52 C54 109.76(18)
C53 C52 C54 107.14(18)
C55 C52 P4 107.62(15)
C53 C52 P4 110.59(15)
C54 C52 P4 112.42(15)
C57 C56 C61 118.9(2)
C57 C56 C46 120.86(19)
C61 C56 C46 120.18(19)
C58 C57 C56 120.5(2)
C58 C57 H57 119.7
C56 C57 H57 119.7
C59 C58 C57 120.3(2)
C59 C58 H58 119.9
C57 C58 H58 119.9
C58 C59 C60 119.8(2)
C58 C59 H59 120.1
C60 C59 H59 120.1
C59 C60 C61 120.3(2)
C59 C60 H60 119.8
C61 C60 H60 119.8
C60 C61 C56 120.2(2)
C60 C61 H61 119.9
C56 C61 H61 119.9
C63 C62 C67 118.7(2)
C63 C62 C47 119.5(2)
C67 C62 C47 121.6(2)
C62 C63 C64 120.9(3)
C62 C63 H63 119.6
C64 C63 H63 119.6
C65 C64 C63 120.1(3)
C65 C64 H64 120.0
C63 C64 H64 120.0
C64 C65 C66 119.6(3)
C64 C65 H65 120.2
C66 C65 H65 120.2
C65 C66 C67 120.8(3)
C65 C66 H66 119.6
C67 C66 H66 119.6
C66 C67 C62 119.9(3)
C66 C67 H67 120.0
C62 C67 H67 120.0
F5 C68 C72 118.1(2)
F5 C68 C69 121.43(19)
C72 C68 C69 120.4(2)
C70 C69 C68 113.7(2)
C70 C69 C37 123.1(2)
C68 C69 C37 123.2(2)
F8 C70 C71 117.7(2)
F8 C70 C69 121.5(2)
C71 C70 C69 120.9(2)
N6 C71 F7 116.9(2)
N6 C71 C70 124.2(2)
F7 C71 C70 118.9(2)
N6 C72 F6 116.6(2)
N6 C72 C68 124.8(2)
F6 C72 C68 118.6(2)
F9A C73A C74A 115.6(5)
F9A C73A C78A 124.4(5)
C74A C73A C78A 120.0
C75A C74A C73A 120.0
C75A C74A H74A 120.0
C73A C74A H74A 120.0
C74A C75A C76A 120.0
C74A C75A H75A 120.0
C76A C75A H75A 120.0
C77A C76A C75A 120.0
C77A C76A H76A 120.0
C75A C76A H76A 120.0
C76A C77A C78A 120.0
C76A C77A H77A 120.0
C78A C77A H77A 120.0
C77A C78A C73A 120.0
C77A C78A H78A 120.0
C73A C78A H78A 120.0
C76B C77B C78B 120.0
C76B C77B H77B 120.0
C78B C77B H77B 120.0
C75B C76B C77B 120.0
C75B C76B H76B 120.0
C77B C76B H76B 120.0
C76B C75B C74B 120.0
C76B C75B H75B 120.0
C74B C75B H75B 120.0
C73B C74B C75B 120.0
C73B C74B H74B 120.0
C75B C74B H74B 120.0
F9B C73B C78B 118.2(11)
F9B C73B C74B 121.6(11)
C78B C73B C74B 120.0
C73B C78B C77B 120.0
C73B C78B H78B 120.0
C77B C78B H78B 120.0

loop_
_geom_bond_atom_site_label_1
_geom_bond_atom_site_label_2
_geom_bond_distance
Fe2 C40 2.0689(19)
Fe2 C39 2.069(2)
Fe2 C38 2.108(2)
Fe2 C41 2.112(2)
Fe2 C37 2.135(2)
Fe2 P4 2.1970(6)
Fe2 P3 2.2111(6)
Fe2 Cl2 2.3293(5)
Fe1 C3 2.069(2)
Fe1 C4 2.078(2)
Fe1 C2 2.098(2)
Fe1 C5 2.115(2)
Fe1 C1 2.121(2)
Fe1 P2 2.2012(6)
Fe1 P1 2.2050(6)
Fe1 Cl1 2.3271(5)
P1 C8 1.846(2)
P1 C6 1.846(2)
P1 C12 1.888(2)
P2 C9 1.848(2)
P2 C7 1.851(2)
P2 C16 1.886(2)
P3 C42 1.852(2)
P3 C44 1.858(2)
P3 C48 1.883(2)
P4 C45 1.839(2)
P4 C43 1.853(2)
P4 C52 1.885(2)
F1 C36 1.336(3)
F2 C35 1.347(3)
F3 C34 1.346(3)
F4 C33 1.341(3)
F5 C68 1.334(3)
F6 C72 1.333(3)
F7 C71 1.337(3)
F8 C70 1.342(3)
N1 C7 1.463(3)
N1 C10 1.474(3)
N1 C6 1.475(3)
N2 C8 1.465(3)
N2 C9 1.469(3)
N2 C11 1.474(3)
N3 C35 1.299(3)
N3 C34 1.303(3)
N4 C43 1.457(3)
N4 C42 1.467(3)
N4 C46 1.470(3)
N5 C45 1.465(3)
N5 C44 1.475(3)
N5 C47 1.476(2)
N6 C72 1.304(4)
N6 C71 1.313(4)
C1 C5 1.428(3)
C1 C2 1.431(3)
C1 C32 1.470(3)
C2 C3 1.433(3)
C2 H2 0.9500
C3 C4 1.410(4)
C3 H3 0.9500
C4 C5 1.421(3)
C4 H4 0.9500
C5 H5 0.9500
C6 H6A 0.9900
C6 H6B 0.9900
C7 H7A 0.9900
C7 H7B 0.9900
C8 H8A 0.9900
C8 H8B 0.9900
C9 H9A 0.9900
C9 H9B 0.9900
C10 C20 1.513(4)
C10 H10A 0.9900
C10 H10B 0.9900
C11 C26 1.508(3)
C11 H11A 0.9900
C11 H11B 0.9900
C12 C14 1.531(3)
C12 C15 1.532(4)
C12 C13 1.536(3)
C13 H13A 0.9800
C13 H13B 0.9800
C13 H13C 0.9800
C14 H14A 0.9800
C14 H14B 0.9800
C14 H14C 0.9800
C15 H15A 0.9800
C15 H15B 0.9800
C15 H15C 0.9800
C16 C19 1.529(3)
C16 C17 1.532(3)
C16 C18 1.536(3)
C17 H17A 0.9800
C17 H17B 0.9800
C17 H17C 0.9800
C18 H18A 0.9800
C18 H18B 0.9800
C18 H18C 0.9800
C19 H19A 0.9800
C19 H19B 0.9800
C19 H19C 0.9800
C20 C25 1.362(4)
C20 C21 1.419(4)
C21 C22 1.403(4)
C21 H21 0.9500
C22 C23 1.378(4)
C22 H22 0.9500
C23 C24 1.362(5)
C23 H23 0.9500
C24 C25 1.399(4)
C24 H24 0.9500
C25 H25 0.9500
C26 C31 1.385(3)
C26 C27 1.393(3)
C27 C28 1.386(4)
C27 H27 0.9500
C28 C29 1.371(5)
C28 H28 0.9500
C29 C30 1.384(5)
C29 H29 0.9500
C30 C31 1.394(4)
C30 H30 0.9500
C31 H31 0.9500
C32 C33 1.395(3)
C32 C36 1.397(3)
C33 C34 1.377(3)
C35 C36 1.378(3)
C37 C41 1.425(3)
C37 C38 1.426(3)
C37 C69 1.473(3)
C38 C39 1.427(3)
C38 H38 0.9500
C39 C40 1.413(3)
C39 H39 0.9500
C40 C41 1.426(3)
C40 H40 0.9500
C41 H41 0.9500
C42 H42A 0.9900
C42 H42B 0.9900
C43 H43A 0.9900
C43 H43B 0.9900
C44 H44A 0.9900
C44 H44B 0.9900
C45 H45A 0.9900
C45 H45B 0.9900
C46 C56 1.507(3)
C46 H46A 0.9900
C46 H46B 0.9900
C47 C62 1.508(3)
C47 H47A 0.9900
C47 H47B 0.9900
C48 C49 1.532(3)
C48 C50 1.536(3)
C48 C51 1.536(3)
C49 H49A 0.9800
C49 H49B 0.9800
C49 H49C 0.9800
C50 H50A 0.9800
C50 H50B 0.9800
C50 H50C 0.9800
C51 H51A 0.9800
C51 H51B 0.9800
C51 H51C 0.9800
C52 C55 1.531(3)
C52 C53 1.535(3)
C52 C54 1.536(3)
C53 H53A 0.9800
C53 H53B 0.9800
C53 H53C 0.9800
C54 H54A 0.9800
C54 H54B 0.9800
C54 H54C 0.9800
C55 H55A 0.9800
C55 H55B 0.9800
C55 H55C 0.9800
C56 C57 1.392(3)
C56 C61 1.398(3)
C57 C58 1.389(3)
C57 H57 0.9500
C58 C59 1.382(4)
C58 H58 0.9500
C59 C60 1.386(3)
C59 H59 0.9500
C60 C61 1.389(3)
C60 H60 0.9500
C61 H61 0.9500
C62 C63 1.381(3)
C62 C67 1.385(3)
C63 C64 1.391(4)
C63 H63 0.9500
C64 C65 1.361(5)
C64 H64 0.9500
C65 C66 1.381(4)
C65 H65 0.9500
C66 C67 1.384(4)
C66 H66 0.9500
C67 H67 0.9500
C68 C72 1.381(3)
C68 C69 1.398(3)
C69 C70 1.395(3)
C70 C71 1.380(3)
F9A C73A 1.284(6)
C73A C74A 1.3900
C73A C78A 1.3900
C74A C75A 1.3900
C74A H74A 0.9500
C75A C76A 1.3900
C75A H75A 0.9500
C76A C77A 1.3900
C76A H76A 0.9500
C77A C78A 1.3900
C77A H77A 0.9500
C78A H78A 0.9500
F9B C73B 1.210(13)
C77B C76B 1.3900
C77B C78B 1.3900
C77B H77B 0.9500
C76B C75B 1.3900
C76B H76B 0.9500
C75B C74B 1.3900
C75B H75B 0.9500
C74B C73B 1.3900
C74B H74B 0.9500
C73B C78B 1.3900
C78B H78B 0.9500

loop_
_geom_torsion_atom_site_label_1
_geom_torsion_atom_site_label_2
_geom_torsion_atom_site_label_3
_geom_torsion_atom_site_label_4
_geom_torsion
C3 Fe1 P1 C8 -179.99(10)
C4 Fe1 P1 C8 147.12(11)
C2 Fe1 P1 C8 -141.15(10)
C5 Fe1 P1 C8 153.06(18)
C1 Fe1 P1 C8 -127.05(12)
P2 Fe1 P1 C8 56.63(7)
Cl1 Fe1 P1 C8 -36.61(8)
C3 Fe1 P1 C6 65.71(11)
C4 Fe1 P1 C6 32.81(12)
C2 Fe1 P1 C6 104.54(10)
C5 Fe1 P1 C6 38.75(19)
C1 Fe1 P1 C6 118.64(12)
P2 Fe1 P1 C6 -57.67(8)
Cl1 Fe1 P1 C6 -150.92(8)
C3 Fe1 P1 C12 -57.76(11)
C4 Fe1 P1 C12 -90.65(12)
C2 Fe1 P1 C12 -18.92(11)
C5 Fe1 P1 C12 -84.71(19)
C1 Fe1 P1 C12 -4.82(13)
P2 Fe1 P1 C12 178.86(9)
Cl1 Fe1 P1 C12 85.62(9)
C3 Fe1 P2 C9 -144.06(12)
C4 Fe1 P2 C9 -172.74(10)
C2 Fe1 P2 C9 -169.6(2)
C5 Fe1 P2 C9 147.76(10)
C1 Fe1 P2 C9 126.92(11)
P1 Fe1 P2 C9 -56.21(8)
Cl1 Fe1 P2 C9 35.70(8)
C3 Fe1 P2 C7 -29.52(12)
C4 Fe1 P2 C7 -58.21(11)
C2 Fe1 P2 C7 -55.1(2)
C5 Fe1 P2 C7 -97.70(10)
C1 Fe1 P2 C7 -118.54(12)
P1 Fe1 P2 C7 58.32(8)
Cl1 Fe1 P2 C7 150.24(8)
C3 Fe1 P2 C16 94.27(12)
C4 Fe1 P2 C16 65.58(11)
C2 Fe1 P2 C16 68.7(2)
C5 Fe1 P2 C16 26.09(10)
C1 Fe1 P2 C16 5.25(12)
P1 Fe1 P2 C16 -177.89(8)
Cl1 Fe1 P2 C16 -85.97(8)
C40 Fe2 P3 C42 32.94(10)
C39 Fe2 P3 C42 64.93(9)
C38 Fe2 P3 C42 104.05(9)
C41 Fe2 P3 C42 44.52(19)
C37 Fe2 P3 C42 120.56(11)
P4 Fe2 P3 C42 -55.55(7)
Cl2 Fe2 P3 C42 -147.46(7)
C40 Fe2 P3 C44 147.29(10)
C39 Fe2 P3 C44 179.28(9)
C38 Fe2 P3 C44 -141.60(9)
C41 Fe2 P3 C44 158.87(18)
C37 Fe2 P3 C44 -125.09(11)
P4 Fe2 P3 C44 58.80(7)
Cl2 Fe2 P3 C44 -33.11(7)
C40 Fe2 P3 C48 -90.44(11)
C39 Fe2 P3 C48 -58.45(10)
C38 Fe2 P3 C48 -19.33(10)
C41 Fe2 P3 C48 -78.85(19)
C37 Fe2 P3 C48 -2.82(12)
P4 Fe2 P3 C48 -178.93(8)
Cl2 Fe2 P3 C48 89.16(8)
C40 Fe2 P4 C45 -175.35(10)
C39 Fe2 P4 C45 -145.03(10)
C38 Fe2 P4 C45 -162.53(19)
C41 Fe2 P4 C45 145.39(10)
C37 Fe2 P4 C45 127.63(11)
P3 Fe2 P4 C45 -56.04(8)
Cl2 Fe2 P4 C45 37.69(8)
C40 Fe2 P4 C43 -59.99(10)
C39 Fe2 P4 C43 -29.67(11)
C38 Fe2 P4 C43 -47.17(19)
C41 Fe2 P4 C43 -99.25(10)
C37 Fe2 P4 C43 -117.01(11)
P3 Fe2 P4 C43 59.32(8)
Cl2 Fe2 P4 C43 153.05(8)
C40 Fe2 P4 C52 64.14(10)
C39 Fe2 P4 C52 94.47(11)
C38 Fe2 P4 C52 76.96(19)
C41 Fe2 P4 C52 24.88(10)
C37 Fe2 P4 C52 7.13(12)
P3 Fe2 P4 C52 -176.55(8)
Cl2 Fe2 P4 C52 -82.82(8)
C3 Fe1 C1 C5 -80.96(15)
C4 Fe1 C1 C5 -37.44(14)
C2 Fe1 C1 C5 -119.67(19)
P2 Fe1 C1 C5 33.51(17)
P1 Fe1 C1 C5 -141.33(12)
Cl1 Fe1 C1 C5 126.88(13)
C3 Fe1 C1 C2 38.71(13)
C4 Fe1 C1 C2 82.24(14)
C5 Fe1 C1 C2 119.67(19)
P2 Fe1 C1 C2 153.19(10)
P1 Fe1 C1 C2 -21.66(17)
Cl1 Fe1 C1 C2 -113.45(12)
C3 Fe1 C1 C32 160.2(2)
C4 Fe1 C1 C32 -156.3(2)
C2 Fe1 C1 C32 121.5(2)
C5 Fe1 C1 C32 -118.9(3)
P2 Fe1 C1 C32 -85.4(2)
P1 Fe1 C1 C32 99.8(2)
Cl1 Fe1 C1 C32 8.02(19)
C5 C1 C2 C3 -0.4(2)
C32 C1 C2 C3 -178.9(2)
Fe1 C1 C2 C3 -59.82(15)
C5 C1 C2 Fe1 59.40(15)
C32 C1 C2 Fe1 -119.0(2)
C3 Fe1 C2 C1 -117.35(19)
C4 Fe1 C2 C1 -80.07(14)
C5 Fe1 C2 C1 -36.89(12)
P2 Fe1 C2 C1 -83.4(2)
P1 Fe1 C2 C1 166.68(11)
Cl1 Fe1 C2 C1 70.52(12)
C4 Fe1 C2 C3 37.28(15)
C5 Fe1 C2 C3 80.46(15)
C1 Fe1 C2 C3 117.35(19)
P2 Fe1 C2 C3 33.9(3)
P1 Fe1 C2 C3 -75.96(14)
Cl1 Fe1 C2 C3 -172.13(13)
C1 C2 C3 C4 0.8(3)
Fe1 C2 C3 C4 -60.52(16)
C1 C2 C3 Fe1 61.27(15)
C2 Fe1 C3 C4 119.1(2)
C5 Fe1 C3 C4 37.80(13)
C1 Fe1 C3 C4 80.95(14)
P2 Fe1 C3 C4 -48.48(15)
P1 Fe1 C3 C4 -130.71(12)
Cl1 Fe1 C3 C4 131.91(13)
C4 Fe1 C3 C2 -119.1(2)
C5 Fe1 C3 C2 -81.31(15)
C1 Fe1 C3 C2 -38.16(14)
P2 Fe1 C3 C2 -167.58(11)
P1 Fe1 C3 C2 110.18(14)
Cl1 Fe1 C3 C2 12.8(2)
C2 C3 C4 C5 -0.8(3)
Fe1 C3 C4 C5 -61.65(16)
C2 C3 C4 Fe1 60.85(16)
C2 Fe1 C4 C3 -37.71(13)
C5 Fe1 C4 C3 -118.2(2)
C1 Fe1 C4 C3 -80.97(14)
P2 Fe1 C4 C3 141.21(12)
P1 Fe1 C4 C3 58.03(14)
Cl1 Fe1 C4 C3 -114.35(16)
C3 Fe1 C4 C5 118.2(2)
C2 Fe1 C4 C5 80.51(15)
C1 Fe1 C4 C5 37.25(14)
P2 Fe1 C4 C5 -100.58(13)
P1 Fe1 C4 C5 176.25(12)
Cl1 Fe1 C4 C5 3.9(2)
C3 C4 C5 C1 0.5(3)
Fe1 C4 C5 C1 -59.97(15)
C3 C4 C5 Fe1 60.49(16)
C2 C1 C5 C4 -0.1(2)
C32 C1 C5 C4 178.4(2)
Fe1 C1 C5 C4 58.88(16)
C2 C1 C5 Fe1 -58.94(15)
C32 C1 C5 Fe1 119.5(2)
C3 Fe1 C5 C4 -37.93(14)
C2 Fe1 C5 C4 -81.93(15)
C1 Fe1 C5 C4 -119.0(2)
P2 Fe1 C5 C4 84.36(14)
P1 Fe1 C5 C4 -8.3(3)
Cl1 Fe1 C5 C4 -177.97(13)
C3 Fe1 C5 C1 81.10(15)
C4 Fe1 C5 C1 119.0(2)
C2 Fe1 C5 C1 37.10(13)
P2 Fe1 C5 C1 -156.61(12)
P1 Fe1 C5 C1 110.70(17)
Cl1 Fe1 C5 C1 -58.94(14)
C7 N1 C6 P1 66.1(2)
C10 N1 C6 P1 -171.75(15)
C8 P1 C6 N1 -112.27(17)
C12 P1 C6 N1 143.62(16)
Fe1 P1 C6 N1 8.97(18)
C10 N1 C7 P2 171.75(16)
C6 N1 C7 P2 -65.3(2)
C9 P2 C7 N1 111.22(17)
C16 P2 C7 N1 -144.51(16)
Fe1 P2 C7 N1 -10.41(18)
C9 N2 C8 P1 68.1(2)
C11 N2 C8 P1 -170.33(14)
C6 P1 C8 N2 49.75(17)
C12 P1 C8 N2 154.87(15)
Fe1 P1 C8 N2 -71.03(15)
C8 N2 C9 P2 -67.44(19)
C11 N2 C9 P2 170.39(14)
C7 P2 C9 N2 -50.85(17)
C16 P2 C9 N2 -156.98(15)
Fe1 P2 C9 N2 69.82(15)
C7 N1 C10 C20 -174.2(2)
C6 N1 C10 C20 61.2(3)
C8 N2 C11 C26 66.6(2)
C9 N2 C11 C26 -169.58(17)
C8 P1 C12 C14 63.32(19)
C6 P1 C12 C14 167.80(18)
Fe1 P1 C12 C14 -64.27(19)
C8 P1 C12 C15 -57.33(18)
C6 P1 C12 C15 47.15(19)
Fe1 P1 C12 C15 175.07(14)
C8 P1 C12 C13 -177.76(16)
C6 P1 C12 C13 -73.29(18)
Fe1 P1 C12 C13 54.64(18)
C9 P2 C16 C19 -70.12(17)
C7 P2 C16 C19 -174.98(16)
Fe1 P2 C16 C19 57.27(17)
C9 P2 C16 C17 168.97(16)
C7 P2 C16 C17 64.11(18)
Fe1 P2 C16 C17 -63.64(17)
C9 P2 C16 C18 49.60(18)
C7 P2 C16 C18 -55.26(19)
Fe1 P2 C16 C18 176.98(14)
N1 C10 C20 C25 80.0(3)
N1 C10 C20 C21 -98.6(3)
C25 C20 C21 C22 3.3(4)
C10 C20 C21 C22 -178.1(2)
C20 C21 C22 C23 -0.3(4)
C21 C22 C23 C24 -2.7(4)
C22 C23 C24 C25 2.7(5)
C21 C20 C25 C24 -3.3(4)
C10 C20 C25 C24 178.0(3)
C23 C24 C25 C20 0.4(5)
N2 C11 C26 C31 55.7(3)
N2 C11 C26 C27 -125.7(2)
C31 C26 C27 C28 1.9(4)
C11 C26 C27 C28 -176.7(2)
C26 C27 C28 C29 -1.4(4)
C27 C28 C29 C30 0.5(4)
C28 C29 C30 C31 -0.1(5)
C27 C26 C31 C30 -1.5(4)
C11 C26 C31 C30 177.0(2)
C29 C30 C31 C26 0.6(5)
C5 C1 C32 C33 2.8(3)
C2 C1 C32 C33 -179.1(2)
Fe1 C1 C32 C33 91.5(2)
C5 C1 C32 C36 -177.7(2)
C2 C1 C32 C36 0.5(3)
Fe1 C1 C32 C36 -89.0(3)
C36 C32 C33 F4 176.8(2)
C1 C32 C33 F4 -3.7(3)
C36 C32 C33 C34 -3.2(3)
C1 C32 C33 C34 176.4(2)
C35 N3 C34 F3 -179.6(2)
C35 N3 C34 C33 -0.1(4)
F4 C33 C34 N3 -177.3(2)
C32 C33 C34 N3 2.6(4)
F4 C33 C34 F3 2.1(3)
C32 C33 C34 F3 -177.9(2)
C34 N3 C35 F2 178.6(2)
C34 N3 C35 C36 -1.5(4)
N3 C35 C36 F1 -179.0(2)
F2 C35 C36 F1 0.9(3)
N3 C35 C36 C32 0.7(4)
F2 C35 C36 C32 -179.5(2)
C33 C32 C36 F1 -178.7(2)
C1 C32 C36 F1 1.8(3)
C33 C32 C36 C35 1.7(3)
C1 C32 C36 C35 -177.9(2)
C40 Fe2 C37 C41 -37.98(13)
C39 Fe2 C37 C41 -81.80(13)
C38 Fe2 C37 C41 -120.18(17)
P4 Fe2 C37 C41 28.22(16)
P3 Fe2 C37 C41 -146.05(11)
Cl2 Fe2 C37 C41 119.85(12)
C40 Fe2 C37 C38 82.20(13)
C39 Fe2 C37 C38 38.38(12)
C41 Fe2 C37 C38 120.18(17)
P4 Fe2 C37 C38 148.40(10)
P3 Fe2 C37 C38 -25.87(16)
Cl2 Fe2 C37 C38 -119.97(11)
C40 Fe2 C37 C69 -158.1(2)
C39 Fe2 C37 C69 158.0(2)
C38 Fe2 C37 C69 119.7(2)
C41 Fe2 C37 C69 -120.1(2)
P4 Fe2 C37 C69 -91.93(19)
P3 Fe2 C37 C69 93.80(19)
Cl2 Fe2 C37 C69 -0.30(18)
C41 C37 C38 C39 -0.8(2)
C69 C37 C38 C39 -179.30(17)
Fe2 C37 C38 C39 -59.51(13)
C41 C37 C38 Fe2 58.67(14)
C69 C37 C38 Fe2 -119.80(18)
C40 Fe2 C38 C37 -80.11(13)
C39 Fe2 C38 C37 -117.80(18)
C41 Fe2 C38 C37 -36.57(12)
P4 Fe2 C38 C37 -94.04(19)
P3 Fe2 C38 C37 163.42(10)
Cl2 Fe2 C38 C37 64.81(12)
C40 Fe2 C38 C39 37.69(13)
C41 Fe2 C38 C39 81.24(14)
C37 Fe2 C38 C39 117.80(18)
P4 Fe2 C38 C39 23.8(2)
P3 Fe2 C38 C39 -78.78(12)
Cl2 Fe2 C38 C39 -177.38(11)
C37 C38 C39 C40 0.9(2)
Fe2 C38 C39 C40 -60.45(14)
C37 C38 C39 Fe2 61.32(13)
C38 Fe2 C39 C40 118.70(18)
C41 Fe2 C39 C40 38.04(12)
C37 Fe2 C39 C40 80.97(13)
P4 Fe2 C39 C40 -51.77(14)
P3 Fe2 C39 C40 -134.02(12)
Cl2 Fe2 C39 C40 123.28(13)
C40 Fe2 C39 C38 -118.70(18)
C41 Fe2 C39 C38 -80.66(13)
C37 Fe2 C39 C38 -37.73(12)
P4 Fe2 C39 C38 -170.48(10)
P3 Fe2 C39 C38 107.28(12)
Cl2 Fe2 C39 C38 4.6(2)
C38 C39 C40 C41 -0.6(2)
Fe2 C39 C40 C41 -61.94(14)
C38 C39 C40 Fe2 61.37(13)
C38 Fe2 C40 C39 -37.70(12)
C41 Fe2 C40 C39 -117.98(18)
C37 Fe2 C40 C39 -80.62(13)
P4 Fe2 C40 C39 137.42(12)
P3 Fe2 C40 C39 55.48(13)
Cl2 Fe2 C40 C39 -123.80(13)
C39 Fe2 C40 C41 117.98(18)
C38 Fe2 C40 C41 80.28(13)
C37 Fe2 C40 C41 37.36(12)
P4 Fe2 C40 C41 -104.60(12)
P3 Fe2 C40 C41 173.46(10)
Cl2 Fe2 C40 C41 -5.82(19)
C38 C37 C41 C40 0.5(2)
C69 C37 C41 C40 178.95(17)
Fe2 C37 C41 C40 59.04(13)
C38 C37 C41 Fe2 -58.55(14)
C69 C37 C41 Fe2 119.92(19)
C39 C40 C41 C37 0.1(2)
Fe2 C40 C41 C37 -60.83(14)
C39 C40 C41 Fe2 60.88(14)
C40 Fe2 C41 C37 118.45(18)
C39 Fe2 C41 C37 80.33(13)
C38 Fe2 C41 C37 36.63(12)
P4 Fe2 C41 C37 -161.06(11)
P3 Fe2 C41 C37 102.60(18)
Cl2 Fe2 C41 C37 -64.90(12)
C39 Fe2 C41 C40 -38.11(13)
C38 Fe2 C41 C40 -81.82(14)
C37 Fe2 C41 C40 -118.45(18)
P4 Fe2 C41 C40 80.49(12)
P3 Fe2 C41 C40 -15.8(2)
Cl2 Fe2 C41 C40 176.65(11)
C43 N4 C42 P3 68.12(19)
C46 N4 C42 P3 -169.80(13)
C44 P3 C42 N4 -115.33(14)
C48 P3 C42 N4 140.19(14)
Fe2 P3 C42 N4 5.61(16)
C42 N4 C43 P4 -63.90(19)
C46 N4 C43 P4 172.76(13)
C45 P4 C43 N4 109.25(15)
C52 P4 C43 N4 -147.40(14)
Fe2 P4 C43 N4 -12.93(16)
C45 N5 C44 P3 65.99(19)
C47 N5 C44 P3 -175.20(14)
C42 P3 C44 N5 48.23(16)
C48 P3 C44 N5 153.22(14)
Fe2 P3 C44 N5 -72.80(15)
C44 N5 C45 P4 -64.7(2)
C47 N5 C45 P4 174.68(14)
C43 P4 C45 N5 -53.63(17)
C52 P4 C45 N5 -159.27(15)
Fe2 P4 C45 N5 68.06(16)
C43 N4 C46 C56 -176.44(17)
C42 N4 C46 C56 59.3(2)
C45 N5 C47 C62 -173.93(18)
C44 N5 C47 C62 63.6(2)
C42 P3 C48 C49 -74.31(17)
C44 P3 C48 C49 -178.92(15)
Fe2 P3 C48 C49 53.79(17)
C42 P3 C48 C50 45.79(16)
C44 P3 C48 C50 -58.82(17)
Fe2 P3 C48 C50 173.89(12)
C42 P3 C48 C51 165.53(14)
C44 P3 C48 C51 60.92(16)
Fe2 P3 C48 C51 -66.37(16)
C45 P4 C52 C55 -71.35(16)
C43 P4 C52 C55 -176.16(14)
Fe2 P4 C52 C55 55.34(16)
C45 P4 C52 C53 169.34(15)
C43 P4 C52 C53 64.53(17)
Fe2 P4 C52 C53 -63.97(17)
C45 P4 C52 C54 49.63(17)
C43 P4 C52 C54 -55.17(17)
Fe2 P4 C52 C54 176.32(12)
N4 C46 C56 C57 -119.9(2)
N4 C46 C56 C61 57.5(3)
C61 C56 C57 C58 0.7(3)
C46 C56 C57 C58 178.2(2)
C56 C57 C58 C59 -1.5(4)
C57 C58 C59 C60 0.8(4)
C58 C59 C60 C61 0.5(4)
C59 C60 C61 C56 -1.3(3)
C57 C56 C61 C60 0.6(3)
C46 C56 C61 C60 -176.9(2)
N5 C47 C62 C63 -133.1(2)
N5 C47 C62 C67 51.1(3)
C67 C62 C63 C64 -0.6(4)
C47 C62 C63 C64 -176.5(3)
C62 C63 C64 C65 0.3(5)
C63 C64 C65 C66 0.2(5)
C64 C65 C66 C67 -0.3(5)
C65 C66 C67 C62 0.0(5)
C63 C62 C67 C66 0.5(4)
C47 C62 C67 C66 176.3(3)
F5 C68 C69 C70 -178.93(19)
C72 C68 C69 C70 1.6(3)
F5 C68 C69 C37 1.4(3)
C72 C68 C69 C37 -178.16(19)
C41 C37 C69 C70 17.0(3)
C38 C37 C69 C70 -164.7(2)
Fe2 C37 C69 C70 106.4(2)
C41 C37 C69 C68 -163.3(2)
C38 C37 C69 C68 14.9(3)
Fe2 C37 C69 C68 -73.9(3)
C68 C69 C70 F8 179.21(19)
C37 C69 C70 F8 -1.1(3)
C68 C69 C70 C71 -1.6(3)
C37 C69 C70 C71 178.1(2)
C72 N6 C71 F7 -179.7(2)
C72 N6 C71 C70 -0.1(3)
F8 C70 C71 N6 -179.8(2)
C69 C70 C71 N6 1.0(4)
F8 C70 C71 F7 -0.2(3)
C69 C70 C71 F7 -179.4(2)
C71 N6 C72 F6 179.2(2)
C71 N6 C72 C68 0.0(3)
F5 C68 C72 N6 179.7(2)
C69 C68 C72 N6 -0.8(3)
F5 C68 C72 F6 0.4(3)
C69 C68 C72 F6 179.97(19)
F9A C73A C74A C75A -179.0(7)
C78A C73A C74A C75A 0.0
C73A C74A C75A C76A 0.0
C74A C75A C76A C77A 0.0
C75A C76A C77A C78A 0.0
C76A C77A C78A C73A 0.0
F9A C73A C78A C77A 178.9(7)
C74A C73A C78A C77A 0.0
C78B C77B C76B C75B 0.0
C77B C76B C75B C74B 0.0
C76B C75B C74B C73B 0.0
C75B C74B C73B F9B -174.1(16)
C75B C74B C73B C78B 0.0
F9B C73B C78B C77B 174.3(15)
C74B C73B C78B C77B 0.0
C76B C77B C78B C73B 0.0
